data_7214932
loop_
_publ_author_name
'Jia, Hong-Li'
'Jia, Ming-Jun'
'Ding, Hong'
'Yu, Jie-Hui'
'Jin, Juan'
'Zhao, Jin-Jing'
'Xu, Ji-Qing'

_publ_section_title
;
 New thiocyanatocadmates with bidentate N-heterocyclic molecules as the
 templating agents: synthesis and structural characterization
;
_journal_issue 23
_journal_name_full CrystEngComm
_journal_page_first 8000
_journal_paper_doi 10.1039/c2ce26164b
_journal_volume 14
_journal_year 2012
_chemical_formula_sum 'C16 H10 Cd2 Cl0 N8 S8'
_chemical_formula_weight 795.60
_chemical_name_systematic
;
?
;
_space_group_IT_number 2
_symmetry_cell_setting triclinic
_symmetry_space_group_name_Hall '-P 1'
_symmetry_space_group_name_H-M 'P -1'
_atom_sites_solution_hydrogens geom
_atom_sites_solution_primary direct
_atom_sites_solution_secondary difmap
_audit_creation_method SHELXL-97
_cell_angle_alpha 85.77(3)
_cell_angle_beta 81.61(3)
_cell_angle_gamma 87.58(3)
_cell_formula_units_Z 2
_cell_length_a 5.8896(12)
_cell_length_b 13.286(3)
_cell_length_c 17.001(3)
_cell_measurement_temperature 293(2)
_cell_volume 1311.8(5)
_computing_cell_refinement PROCESS-AUTO
_computing_data_collection PROCESS-AUTO
_computing_data_reduction PROCESS-AUTO
_computing_structure_refinement 'SHELXL-97 (Sheldrick, 1997)'
_computing_structure_solution 'SHELXS-97 (Sheldrick, 1990)'
_diffrn_ambient_temperature 293(2)
_diffrn_detector_area_resol_mean 10.0
_diffrn_measured_fraction_theta_full 0.984
_diffrn_measured_fraction_theta_max 0.984
_diffrn_measurement_device_type 'Rigaku RAXIS-RAPID'
_diffrn_measurement_method w
_diffrn_radiation_monochromator graphite
_diffrn_radiation_source 'fine-focus sealed tube'
_diffrn_radiation_type MoK\a
_diffrn_radiation_wavelength 0.71073
_diffrn_reflns_av_R_equivalents 0.0265
_diffrn_reflns_av_sigmaI/netI 0.0350
_diffrn_reflns_limit_h_max 7
_diffrn_reflns_limit_h_min -7
_diffrn_reflns_limit_k_max 16
_diffrn_reflns_limit_k_min -17
_diffrn_reflns_limit_l_max 22
_diffrn_reflns_limit_l_min -22
_diffrn_reflns_number 12902
_diffrn_reflns_theta_full 27.45
_diffrn_reflns_theta_max 27.45
_diffrn_reflns_theta_min 3.08
_diffrn_standards_decay_% 0
_diffrn_standards_interval_count 0
_diffrn_standards_number 0
_exptl_absorpt_coefficient_mu 2.281
_exptl_absorpt_correction_T_max 0.796
_exptl_absorpt_correction_T_min 0.734
_exptl_absorpt_correction_type empirical
_exptl_absorpt_process_details
;
Process-auto, Higashi, T.(1995).Program for Absorption Correction.
Rigaku Corporation, Tokyo,Japan.
;
_exptl_crystal_colour COLORLESS
_exptl_crystal_density_diffrn 2.014
_exptl_crystal_density_method 'not measured'
_exptl_crystal_description NEEDLE
_exptl_crystal_F_000 772
_exptl_crystal_size_max 0.14
_exptl_crystal_size_mid 0.13
_exptl_crystal_size_min 0.10
_refine_diff_density_max 0.800
_refine_diff_density_min -0.510
_refine_diff_density_rms 0.109
_refine_ls_extinction_method none
_refine_ls_goodness_of_fit_ref 1.103
_refine_ls_hydrogen_treatment constr
_refine_ls_matrix_type full
_refine_ls_number_parameters 307
_refine_ls_number_reflns 5910
_refine_ls_number_restraints 0
_refine_ls_restrained_S_all 1.103
_refine_ls_R_factor_all 0.0419
_refine_ls_R_factor_gt 0.0322
_refine_ls_shift/su_max 0.001
_refine_ls_shift/su_mean 0.000
_refine_ls_structure_factor_coef Fsqd
_refine_ls_weighting_details 'calc w=1/[\s^2^(Fo^2^)+(0.0211P)^2^+3.2722P] where P=(Fo^2^+2Fc^2^)/3'
_refine_ls_weighting_scheme calc
_refine_ls_wR_factor_gt 0.0787
_refine_ls_wR_factor_ref 0.0819
_reflns_number_gt 4818
_reflns_number_total 5910
_reflns_threshold_expression >2sigma(I)
_cod_data_source_file c2ce26164b.txt
_cod_data_source_block 3
_cod_depositor_comments
;
The following automatic conversions were performed:

'_symmetry_cell_setting' value 'TRICLINIC' changed to 'triclinic'
according to
/usr/data/users/saulius/automatic-downloads/retrospective/RSC/lib/dictionaries/cif_core.dic
dictionary named 'cif_core.dic' version 2.4.2 from
2011-04-26.

'_exptl_absorpt_correction_type' value 'EMPIRICAL'
changed to 'empirical' according to
/usr/data/users/saulius/automatic-downloads/retrospective/RSC/lib/dictionaries/cif_core.dic
dictionary named 'cif_core.dic' version 2.4.2 from
2011-04-26.

'_refine_ls_hydrogen_treatment' value 'CONSTR' changed
to 'constr' according to
/usr/data/users/saulius/automatic-downloads/retrospective/RSC/lib/dictionaries/cif_core.dic
dictionary named 'cif_core.dic' version 2.4.2 from 2011-04-26.

Automatic conversion script
Id: cif_fix_values 2281 2013-09-26 08:29:07Z andrius 
;
_cod_original_sg_symbol_H-M P-1
_cod_database_code 7214932

loop_
_symmetry_equiv_pos_as_xyz
'x, y, z'
'-x, -y, -z'

loop_
_atom_site_label
_atom_site_type_symbol
_atom_site_fract_x
_atom_site_fract_y
_atom_site_fract_z
_atom_site_U_iso_or_equiv
_atom_site_adp_type
_atom_site_occupancy
_atom_site_symmetry_multiplicity
_atom_site_calc_flag
_atom_site_refinement_flags
Cd1 Cd -0.85776(5) 0.14060(2) 0.44822(2) 0.03302(9) Uani 1 1 d .
Cd2 Cd -1.11662(5) 0.63140(2) -0.033438(18) 0.02811(8) Uani 1 1 d .
S1 S -0.56358(19) 0.16874(11) 0.31326(7) 0.0429(3) Uani 1 1 d .
S2 S -0.84109(17) -0.06755(8) 0.41643(7) 0.0322(2) Uani 1 1 d .
S3 S -0.8288(2) 0.32132(9) 0.49538(8) 0.0457(3) Uani 1 1 d .
S4 S -1.45009(18) 0.62001(9) 0.10013(7) 0.0362(2) Uani 1 1 d .
S5 S -0.83096(17) 0.65680(9) -0.16740(7) 0.0356(2) Uani 1 1 d .
S6 S -1.1053(2) 0.81164(9) 0.01921(8) 0.0422(3) Uani 1 1 d .
S7 S -1.0739(2) 0.66428(10) 0.22731(8) 0.0433(3) Uani 1 1 d .
S8 S -1.1722(2) 0.79944(10) 0.27163(8) 0.0442(3) Uani 1 1 d .
N1 N -0.1546(6) 0.1632(3) 0.3784(2) 0.0429(10) Uani 1 1 d .
N2 N -0.4062(6) -0.1057(3) 0.4629(2) 0.0404(9) Uani 1 1 d .
N3 N -1.1953(9) 0.4254(4) 0.4346(3) 0.0687(15) Uani 1 1 d .
N4 N -1.8296(5) 0.5538(3) 0.0403(2) 0.0301(7) Uani 1 1 d .
N5 N -0.4040(6) 0.6551(3) -0.1125(2) 0.0371(9) Uani 1 1 d .
N6 N -0.6788(8) 0.8835(4) -0.0529(3) 0.0628(13) Uani 1 1 d .
N7 N -0.5356(7) 0.5190(4) 0.3606(3) 0.0560(13) Uani 1 1 d .
H7A H -0.4315 0.4892 0.3853 0.067 Uiso 1 1 calc R
N8 N -0.7049(7) 1.0334(3) 0.1419(2) 0.0459(10) Uani 1 1 d .
H8A H -0.6173 1.0797 0.1178 0.055 Uiso 1 1 calc R
C1 C -0.5935(9) 0.6147(5) 0.3728(3) 0.0533(13) Uani 1 1 d .
H1A H -0.5214 0.6483 0.4080 0.064 Uiso 1 1 calc R
C2 C -0.7572(8) 0.6646(3) 0.3346(3) 0.0372(10) Uani 1 1 d .
H2A H -0.7960 0.7320 0.3426 0.045 Uiso 1 1 calc R
C3 C -0.8642(7) 0.6127(3) 0.2836(2) 0.0320(9) Uani 1 1 d .
C4 C -0.7999(10) 0.5122(4) 0.2723(3) 0.0480(12) Uani 1 1 d .
H4A H -0.8701 0.4758 0.2384 0.058 Uiso 1 1 calc R
C5 C -0.6336(10) 0.4683(4) 0.3115(3) 0.0559(15) Uani 1 1 d .
H5A H -0.5878 0.4015 0.3038 0.067 Uiso 1 1 calc R
C6 C -0.9050(9) 1.0596(4) 0.1833(3) 0.0467(12) Uani 1 1 d .
H6A H -0.9487 1.1275 0.1858 0.056 Uiso 1 1 calc R
C7 C -1.0463(8) 0.9881(4) 0.2220(3) 0.0407(11) Uani 1 1 d .
H7B H -1.1857 1.0070 0.2511 0.049 Uiso 1 1 calc R
C8 C -0.9823(7) 0.8871(3) 0.2179(2) 0.0335(9) Uani 1 1 d .
C9 C -0.7726(8) 0.8610(4) 0.1735(3) 0.0389(10) Uani 1 1 d .
H9A H -0.7261 0.7936 0.1690 0.047 Uiso 1 1 calc R
C10 C -0.6373(8) 0.9365(4) 0.1368(3) 0.0451(11) Uani 1 1 d .
H10A H -0.4957 0.9203 0.1079 0.054 Uiso 1 1 calc R
C11 C -0.3253(7) 0.1664(3) 0.3527(2) 0.0318(9) Uani 1 1 d .
C12 C -0.5855(7) -0.0905(3) 0.4447(2) 0.0281(8) Uani 1 1 d .
C13 C -1.0446(9) 0.3822(4) 0.4587(3) 0.0440(11) Uani 1 1 d .
C14 C -1.6704(6) 0.5824(3) 0.0639(2) 0.0262(8) Uani 1 1 d .
C15 C -0.5809(7) 0.6560(3) -0.1341(2) 0.0296(9) Uani 1 1 d .
C16 C -0.8532(8) 0.8533(4) -0.0233(3) 0.0407(11) Uani 1 1 d .

loop_
_atom_site_aniso_label
_atom_site_aniso_U_11
_atom_site_aniso_U_22
_atom_site_aniso_U_33
_atom_site_aniso_U_23
_atom_site_aniso_U_13
_atom_site_aniso_U_12
Cd1 0.02365(15) 0.03528(17) 0.04156(19) 0.00025(13) -0.01148(13) 0.00120(12)
Cd2 0.02007(14) 0.03087(16) 0.03411(17) 0.00058(12) -0.00706(11) -0.00294(11)
S1 0.0262(5) 0.0677(8) 0.0361(6) -0.0005(6) -0.0101(5) -0.0039(5)
S2 0.0274(5) 0.0346(5) 0.0368(6) -0.0017(4) -0.0129(4) 0.0002(4)
S3 0.0455(7) 0.0364(6) 0.0586(8) -0.0070(6) -0.0181(6) 0.0036(5)
S4 0.0263(5) 0.0505(7) 0.0336(6) -0.0090(5) -0.0041(4) -0.0104(5)
S5 0.0221(5) 0.0527(7) 0.0329(6) 0.0011(5) -0.0082(4) -0.0036(5)
S6 0.0398(6) 0.0376(6) 0.0488(7) -0.0092(5) -0.0004(5) -0.0066(5)
S7 0.0469(7) 0.0448(7) 0.0422(7) -0.0045(5) -0.0176(5) -0.0065(5)
S8 0.0343(6) 0.0474(7) 0.0468(7) 0.0042(5) 0.0033(5) 0.0039(5)
N1 0.0277(19) 0.056(3) 0.046(2) 0.0024(19) -0.0111(17) -0.0016(17)
N2 0.0298(19) 0.044(2) 0.050(2) -0.0078(18) -0.0151(17) 0.0092(17)
N3 0.068(3) 0.058(3) 0.080(4) 0.006(3) -0.020(3) 0.020(3)
N4 0.0237(16) 0.0344(19) 0.0330(19) -0.0008(15) -0.0068(14) -0.0050(14)
N5 0.0250(18) 0.050(2) 0.037(2) 0.0015(17) -0.0073(15) -0.0011(16)
N6 0.055(3) 0.058(3) 0.075(3) -0.005(3) -0.003(2) -0.023(2)
N7 0.044(2) 0.065(3) 0.051(3) 0.023(2) 0.000(2) 0.016(2)
N8 0.054(3) 0.043(2) 0.042(2) 0.0051(18) -0.0115(19) -0.014(2)
C1 0.045(3) 0.068(4) 0.048(3) 0.004(3) -0.014(2) -0.002(3)
C2 0.040(2) 0.035(2) 0.037(2) -0.0013(19) -0.009(2) -0.0012(19)
C3 0.035(2) 0.034(2) 0.025(2) 0.0003(17) 0.0012(17) -0.0039(18)
C4 0.070(3) 0.032(2) 0.039(3) -0.003(2) 0.003(2) -0.002(2)
C5 0.071(4) 0.039(3) 0.048(3) 0.008(2) 0.014(3) 0.013(3)
C6 0.053(3) 0.036(3) 0.052(3) -0.003(2) -0.015(2) 0.007(2)
C7 0.042(2) 0.042(3) 0.037(3) -0.007(2) -0.005(2) 0.010(2)
C8 0.033(2) 0.040(2) 0.027(2) -0.0016(18) -0.0076(17) 0.0022(18)
C9 0.036(2) 0.040(2) 0.040(3) -0.003(2) -0.0007(19) 0.0032(19)
C10 0.039(3) 0.055(3) 0.041(3) -0.006(2) -0.002(2) -0.002(2)
C11 0.027(2) 0.037(2) 0.030(2) 0.0013(18) -0.0021(17) 0.0014(17)
C12 0.033(2) 0.0241(19) 0.028(2) -0.0057(16) -0.0054(17) 0.0018(16)
C13 0.046(3) 0.036(2) 0.048(3) 0.001(2) -0.002(2) 0.000(2)
C14 0.0231(18) 0.030(2) 0.0245(19) 0.0011(16) -0.0002(15) -0.0001(16)
C15 0.025(2) 0.036(2) 0.027(2) 0.0008(17) 0.0001(16) -0.0011(17)
C16 0.045(3) 0.036(2) 0.045(3) -0.003(2) -0.014(2) -0.009(2)

loop_
_atom_type_symbol
_atom_type_description
_atom_type_scat_dispersion_real
_atom_type_scat_dispersion_imag
_atom_type_scat_source
C C 0.0033 0.0016 'International Tables Vol C Tables 4.2.6.8 and 6.1.1.4'
H H 0.0000 0.0000 'International Tables Vol C Tables 4.2.6.8 and 6.1.1.4'
N N 0.0061 0.0033 'International Tables Vol C Tables 4.2.6.8 and 6.1.1.4'
S S 0.1246 0.1234 'International Tables Vol C Tables 4.2.6.8 and 6.1.1.4'
Cl Cl 0.1484 0.1585 'International Tables Vol C Tables 4.2.6.8 and 6.1.1.4'
Cd Cd -0.8075 1.2024 'International Tables Vol C Tables 4.2.6.8 and 6.1.1.4'

loop_
_geom_angle_atom_site_label_1
_geom_angle_atom_site_label_2
_geom_angle_atom_site_label_3
_geom_angle
_geom_angle_site_symmetry_1
_geom_angle_site_symmetry_3
N1 Cd1 N2 170.67(14) 1_455 2_456
N1 Cd1 S3 101.09(12) 1_455 .
N2 Cd1 S3 80.75(10) 2_456 .
N1 Cd1 S1 89.97(11) 1_455 .
N2 Cd1 S1 98.97(10) 2_456 .
S3 Cd1 S1 95.81(5) . .
N1 Cd1 S2 90.15(11) 1_455 2_356
N2 Cd1 S2 80.55(10) 2_456 2_356
S3 Cd1 S2 96.03(5) . 2_356
S1 Cd1 S2 167.91(4) . 2_356
N1 Cd1 S2 88.26(12) 1_455 .
N2 Cd1 S2 89.62(10) 2_456 .
S3 Cd1 S2 170.33(4) . .
S1 Cd1 S2 86.55(5) . .
S2 Cd1 S2 81.37(5) 2_356 .
N5 Cd2 N4 162.34(13) 1_455 1_655
N5 Cd2 N4 85.82(13) 1_455 2_265
N4 Cd2 N4 76.66(13) 1_655 2_265
N5 Cd2 S6 101.27(11) 1_455 .
N4 Cd2 S6 96.20(9) 1_655 .
N4 Cd2 S6 162.68(8) 2_265 .
N5 Cd2 S5 85.62(9) 1_455 .
N4 Cd2 S5 94.13(9) 1_655 .
N4 Cd2 S5 96.87(9) 2_265 .
S6 Cd2 S5 99.40(5) . .
N5 Cd2 S4 89.10(9) 1_455 .
N4 Cd2 S4 91.97(9) 1_655 .
N4 Cd2 S4 86.26(9) 2_265 .
S6 Cd2 S4 78.15(5) . .
S5 Cd2 S4 173.64(4) . .
C11 S1 Cd1 98.20(15) . .
C12 S2 Cd1 102.48(15) . 2_356
C12 S2 Cd1 94.33(14) . .
Cd1 S2 Cd1 98.63(5) 2_356 .
C13 S3 Cd1 101.75(19) . .
C14 S4 Cd2 102.09(14) . .
C15 S5 Cd2 101.51(14) . .
C16 S6 Cd2 103.68(18) . .
C3 S7 S8 105.77(16) . .
C8 S8 S7 105.54(16) . .
C11 N1 Cd1 169.3(4) . 1_655
C12 N2 Cd1 155.6(4) . 2_456
C14 N4 Cd2 134.6(3) . 1_455
C14 N4 Cd2 120.8(3) . 2_265
Cd2 N4 Cd2 103.34(13) 1_455 2_265
C15 N5 Cd2 161.9(3) . 1_655
C5 N7 C1 121.7(5) . .
C6 N8 C10 121.2(4) . .
N7 C1 C2 120.8(5) . .
C1 C2 C3 118.5(5) . .
C2 C3 C4 119.2(4) . .
C2 C3 S7 125.3(3) . .
C4 C3 S7 115.4(4) . .
C5 C4 C3 118.8(5) . .
N7 C5 C4 120.9(5) . .
N8 C6 C7 120.6(5) . .
C6 C7 C8 119.8(4) . .
C7 C8 C9 118.8(4) . .
C7 C8 S8 116.9(3) . .
C9 C8 S8 124.3(4) . .
C10 C9 C8 118.5(4) . .
N8 C10 C9 121.1(5) . .
N1 C11 S1 177.9(4) . .
N2 C12 S2 178.7(4) . .
N3 C13 S3 178.7(5) . .
N4 C14 S4 177.9(4) . .
N5 C15 S5 178.5(4) . .
N6 C16 S6 179.2(5) . .

loop_
_geom_bond_atom_site_label_1
_geom_bond_atom_site_label_2
_geom_bond_distance
_geom_bond_site_symmetry_2
Cd1 N1 2.250(4) 1_455
Cd1 N2 2.331(4) 2_456
Cd1 S3 2.6067(14) .
Cd1 S1 2.6785(15) .
Cd1 S2 2.8296(15) 2_356
Cd1 S2 2.8516(13) .
Cd2 N5 2.308(4) 1_455
Cd2 N4 2.402(3) 1_655
Cd2 N4 2.507(4) 2_265
Cd2 S6 2.6244(14) .
Cd2 S5 2.6357(14) .
Cd2 S4 2.7765(14) .
S1 C11 1.639(4) .
S2 C12 1.656(4) .
S2 Cd1 2.8296(15) 2_356
S3 C13 1.652(5) .
S4 C14 1.626(4) .
S5 C15 1.652(4) .
S6 C16 1.652(5) .
S7 C3 1.757(4) .
S7 S8 2.028(2) .
S8 C8 1.759(5) .
N1 C11 1.152(5) .
N1 Cd1 2.250(4) 1_655
N2 C12 1.149(5) .
N2 Cd1 2.331(4) 2_456
N3 C13 1.145(6) .
N4 C14 1.161(5) .
N4 Cd2 2.402(3) 1_455
N4 Cd2 2.507(4) 2_265
N5 C15 1.153(5) .
N5 Cd2 2.308(4) 1_655
N6 C16 1.150(6) .
N7 C5 1.318(8) .
N7 C1 1.327(7) .
N8 C6 1.329(6) .
N8 C10 1.337(6) .
C1 C2 1.363(7) .
C2 C3 1.380(6) .
C3 C4 1.393(6) .
C4 C5 1.352(8) .
C6 C7 1.357(7) .
C7 C8 1.382(6) .
C8 C9 1.395(6) .
C9 C10 1.364(7) .
